data_7003833
loop_
_publ_author_name
'Al-Ktaifani, Mahmoud M.'
'Hitchcock, Peter B.'
'Lappert, Michael F.'
'Nixon, John F.'
'Uiterweerd, Philip'

_publ_section_title
;
 Specific insertion reactions of a germylene, stannylene and plumbylene
 into the unique P--P bond of the hexaphospha-pentaprismane cage,
 P6C4tBu4: Crystal and molecular structures of P6C4tBu4ER2 (E = Ge, Sn,
 R = N(SiMe3)2; E = Pb, R = (C6H3(NMe2)2 -2,6)
;
_journal_issue 21
_journal_name_full 'Dalton Transactions'
_journal_page_first 2825
_journal_page_last 2831
_journal_paper_doi 10.1039/b800458g
_journal_year 2008
_chemical_formula_sum 'C23 H33 N4 Pb'
_chemical_formula_weight 572.72
_chemical_name_systematic
;
?
;
_space_group_IT_number 14
_symmetry_cell_setting monoclinic
_symmetry_space_group_name_Hall '-P 2ybc'
_symmetry_space_group_name_H-M 'P 1 21/c 1'
_atom_sites_solution_hydrogens geom
_atom_sites_solution_primary direct
_atom_sites_solution_secondary difmap
_audit_creation_method SHELXL-97
_cell_angle_alpha 90.00
_cell_angle_beta 109.372(4)
_cell_angle_gamma 90.00
_cell_formula_units_Z 4
_cell_length_a 13.714(4)
_cell_length_b 10.324(3)
_cell_length_c 17.259(5)
_cell_measurement_reflns_used 1200
_cell_measurement_temperature 223(2)
_cell_volume 2305.2(12)
_computing_cell_refinement 'Bruker SAINT'
_computing_data_collection 'Bruker SMART'
_computing_data_reduction 'Bruker SAINT'
_computing_molecular_graphics 'ORTEP3 for Windows (L. J. Farrugia, 1997)'
_computing_publication_material 'WINGX (L.J. Farrugia,1999)'
_computing_structure_refinement 'SHELXL-97 (Sheldrick,1997)'
_computing_structure_solution 'SHELXS-97 (Sheldrick, 1990)'
_diffrn_ambient_temperature 223(2)
_diffrn_measured_fraction_theta_full 0.917
_diffrn_measured_fraction_theta_max 0.917
_diffrn_measurement_device_type ' ccd area detector (AXS Bruker)'
_diffrn_measurement_method \w-scans
_diffrn_radiation_monochromator graphite
_diffrn_radiation_source 'fine-focus sealed tube'
_diffrn_radiation_type MoK\a
_diffrn_radiation_wavelength 0.71073
_diffrn_reflns_av_R_equivalents 0.0494
_diffrn_reflns_av_sigmaI/netI 0.0505
_diffrn_reflns_limit_h_max 17
_diffrn_reflns_limit_h_min -17
_diffrn_reflns_limit_k_max 12
_diffrn_reflns_limit_k_min -13
_diffrn_reflns_limit_l_max 23
_diffrn_reflns_limit_l_min -22
_diffrn_reflns_number 14598
_diffrn_reflns_theta_full 28.71
_diffrn_reflns_theta_max 28.71
_diffrn_reflns_theta_min 1.57
_exptl_absorpt_coefficient_mu 7.334
_exptl_absorpt_correction_T_max 27.26
_exptl_absorpt_correction_T_min 1.67
_exptl_absorpt_correction_type multi-scan
_exptl_crystal_colour yellow
_exptl_crystal_density_diffrn 1.650
_exptl_crystal_density_method 'not measured'
_exptl_crystal_description prism
_exptl_crystal_F_000 1124
_exptl_crystal_size_max 0.3
_exptl_crystal_size_mid 0.2
_exptl_crystal_size_min 0.2
_refine_diff_density_max 1.418
_refine_diff_density_min -2.902
_refine_diff_density_rms 0.207
_refine_ls_extinction_method none
_refine_ls_goodness_of_fit_ref 1.028
_refine_ls_hydrogen_treatment constr
_refine_ls_matrix_type full
_refine_ls_number_parameters 261
_refine_ls_number_reflns 5471
_refine_ls_number_restraints 0
_refine_ls_restrained_S_all 1.028
_refine_ls_R_factor_all 0.0547
_refine_ls_R_factor_gt 0.0365
_refine_ls_shift/su_max 0.001
_refine_ls_shift/su_mean 0.000
_refine_ls_structure_factor_coef Fsqd
_refine_ls_weighting_details 'calc w=1/[\s^2^(Fo^2^)+(0.0554P)^2^+0.0000P] where P=(Fo^2^+2Fc^2^)/3'
_refine_ls_weighting_scheme calc
_refine_ls_wR_factor_gt 0.0837
_refine_ls_wR_factor_ref 0.0962
_reflns_number_gt 4226
_reflns_number_total 5471
_reflns_threshold_expression >2sigma(I)
_cod_data_source_file b800458g.txt
_cod_data_source_block c855
_cod_depositor_comments
;
The following automatic conversions were performed:
'_symmetry_cell_setting' value 'Monoclinic' changed to 'monoclinic'
according to '/home/saulius/struct/CIF-dictionaries/cif_core.dic'
dictionary named 'cif_core.dic' version 2.4.1 from 2010-06-29.

Automatic conversion script
Id: cif_fix_enum 1527 2010-12-29 10:47:43Z saulius 
;
_cod_original_cell_volume 2305.1(11)
_cod_original_sg_symbol_H-M ' P2(1)/c '
_cod_database_code 7003833

loop_
_symmetry_equiv_pos_as_xyz
'x, y, z'
'-x, y+1/2, -z+1/2'
'-x, -y, -z'
'x, -y-1/2, z-1/2'

loop_
_atom_site_label
_atom_site_type_symbol
_atom_site_fract_x
_atom_site_fract_y
_atom_site_fract_z
_atom_site_U_iso_or_equiv
_atom_site_adp_type
_atom_site_occupancy
_atom_site_symmetry_multiplicity
_atom_site_calc_flag
_atom_site_refinement_flags
_atom_site_disorder_assembly
_atom_site_disorder_group
C1 C 0.2351(4) 0.0014(5) 0.3073(3) 0.0282(11) Uani 1 1 d . . .
C2 C 0.2231(4) 0.1334(5) 0.3247(3) 0.0310(11) Uani 1 1 d . . .
C3 C 0.2815(5) 0.1816(6) 0.4030(4) 0.0397(13) Uani 1 1 d . . .
H3 H 0.2773 0.2699 0.4149 0.048 Uiso 1 1 calc R . .
C4 C 0.3443(5) 0.1011(6) 0.4621(4) 0.0440(14) Uani 1 1 d . . .
H4 H 0.3831 0.1352 0.5137 0.053 Uiso 1 1 calc R . .
C5 C 0.3510(5) -0.0298(6) 0.4466(3) 0.0399(13) Uani 1 1 d . . .
H5 H 0.3920 -0.0858 0.4874 0.048 Uiso 1 1 calc R . .
C6 C 0.2957(4) -0.0754(5) 0.3695(3) 0.0307(11) Uani 1 1 d . . .
C7 C 0.3145(4) -0.1554(4) 0.1503(3) 0.0294(11) Uani 1 1 d . . .
C8 C 0.3141(4) -0.0382(5) 0.1100(3) 0.0302(11) Uani 1 1 d . . .
C9 C 0.3916(5) -0.0021(5) 0.0802(3) 0.0381(13) Uani 1 1 d . . .
H9 H 0.3899 0.0787 0.0547 0.046 Uiso 1 1 calc R . .
C10 C 0.4725(5) -0.0884(6) 0.0887(4) 0.0429(14) Uani 1 1 d . . .
H10 H 0.5271 -0.0650 0.0700 0.051 Uiso 1 1 calc R . .
C11 C 0.4730(4) -0.2072(6) 0.1242(3) 0.0394(13) Uani 1 1 d . . .
H11 H 0.5278 -0.2646 0.1289 0.047 Uiso 1 1 calc R . .
C12 C 0.3934(4) -0.2450(5) 0.1537(3) 0.0329(12) Uani 1 1 d . . .
C13 C 0.0565(6) 0.1623(6) 0.2136(5) 0.061(2) Uani 1 1 d . . .
H13A H 0.0679 0.0868 0.1842 0.091 Uiso 1 1 calc R . .
H13B H 0.0197 0.2278 0.1745 0.091 Uiso 1 1 calc R . .
H13C H 0.0158 0.1378 0.2477 0.091 Uiso 1 1 calc R . .
C14 C 0.1509(7) 0.3509(5) 0.2849(5) 0.062(2) Uani 1 1 d . . .
H14A H 0.1232 0.3594 0.3296 0.093 Uiso 1 1 calc R . .
H14B H 0.1065 0.3966 0.2370 0.093 Uiso 1 1 calc R . .
H14C H 0.2198 0.3877 0.3012 0.093 Uiso 1 1 calc R . .
C15 C 0.4012(4) -0.2642(5) 0.3657(3) 0.0404(13) Uani 1 1 d . . .
H15A H 0.4362 -0.2167 0.3341 0.061 Uiso 1 1 calc R . .
H15B H 0.3978 -0.3552 0.3510 0.061 Uiso 1 1 calc R . .
H15C H 0.4391 -0.2545 0.4238 0.061 Uiso 1 1 calc R . .
C16 C 0.2406(5) -0.2915(6) 0.3919(4) 0.0463(15) Uani 1 1 d . . .
H16A H 0.2364 -0.3807 0.3735 0.069 Uiso 1 1 calc R . .
H16B H 0.1713 -0.2573 0.3808 0.069 Uiso 1 1 calc R . .
H16C H 0.2777 -0.2876 0.4505 0.069 Uiso 1 1 calc R . .
C17 C 0.4790(6) -0.4560(6) 0.1938(4) 0.0547(18) Uani 1 1 d . . .
H17A H 0.4697 -0.5353 0.2206 0.082 Uiso 1 1 calc R . .
H17B H 0.5437 -0.4155 0.2258 0.082 Uiso 1 1 calc R . .
H17C H 0.4806 -0.4758 0.1393 0.082 Uiso 1 1 calc R . .
C18 C 0.2977(6) -0.4317(6) 0.1771(5) 0.0612(19) Uani 1 1 d . . .
H18A H 0.2640 -0.3908 0.2120 0.092 Uiso 1 1 calc R . .
H18B H 0.3103 -0.5222 0.1920 0.092 Uiso 1 1 calc R . .
H18C H 0.2536 -0.4250 0.1202 0.092 Uiso 1 1 calc R . .
C19 C 0.1490(5) 0.0328(6) 0.0173(4) 0.0489(15) Uani 1 1 d . . .
H19A H 0.1801 0.0643 -0.0221 0.073 Uiso 1 1 calc R . .
H19B H 0.0882 0.0840 0.0132 0.073 Uiso 1 1 calc R . .
H19C H 0.1294 -0.0572 0.0058 0.073 Uiso 1 1 calc R . .
C20 C 0.2521(6) 0.1810(6) 0.1208(4) 0.0492(16) Uani 1 1 d . . .
H20A H 0.3017 0.1875 0.1758 0.074 Uiso 1 1 calc R . .
H20B H 0.1905 0.2298 0.1177 0.074 Uiso 1 1 calc R . .
H20C H 0.2823 0.2158 0.0817 0.074 Uiso 1 1 calc R . .
C21 C 0.0701(6) 0.5148(7) 0.9596(4) 0.0571(18) Uani 1 1 d . . .
H21 H 0.1177 0.5253 0.9315 0.069 Uiso 1 1 calc R . .
C22 C 0.0238(6) 0.3983(6) 0.9589(5) 0.0577(19) Uani 1 1 d . . .
H22 H 0.0404 0.3279 0.9310 0.069 Uiso 1 1 calc R . .
C23 C 0.0472(7) 0.6173(6) 1.0013(5) 0.065(2) Uani 1 1 d . . .
H23 H 0.0799 0.6977 1.0026 0.078 Uiso 1 1 calc R . .
N1 N 0.1554(4) 0.2139(4) 0.2649(3) 0.0437(12) Uani 1 1 d . . .
N2 N 0.2958(3) -0.2131(4) 0.3476(3) 0.0318(10) Uani 1 1 d . . .
N3 N 0.3939(4) -0.3681(4) 0.1874(3) 0.0441(12) Uani 1 1 d . . .
N4 N 0.2245(4) 0.0442(4) 0.1013(3) 0.0335(10) Uani 1 1 d . . .
Pb1 Pb 0.173801(15) -0.139542(18) 0.196400(12) 0.03102(8) Uani 1 1 d . . .

loop_
_atom_site_aniso_label
_atom_site_aniso_U_11
_atom_site_aniso_U_22
_atom_site_aniso_U_33
_atom_site_aniso_U_23
_atom_site_aniso_U_13
_atom_site_aniso_U_12
C1 0.030(3) 0.032(3) 0.025(3) -0.001(2) 0.012(2) 0.001(2)
C2 0.030(3) 0.034(3) 0.034(3) 0.001(2) 0.016(2) 0.000(2)
C3 0.041(3) 0.037(3) 0.046(3) -0.014(3) 0.021(3) -0.008(3)
C4 0.039(3) 0.052(3) 0.036(3) -0.013(3) 0.006(3) -0.002(3)
C5 0.037(3) 0.052(3) 0.028(3) -0.002(3) 0.007(2) 0.004(3)
C6 0.029(3) 0.036(3) 0.031(3) -0.006(2) 0.015(2) 0.001(2)
C7 0.032(3) 0.032(3) 0.027(3) -0.003(2) 0.014(2) -0.002(2)
C8 0.035(3) 0.033(2) 0.026(3) -0.006(2) 0.013(2) -0.004(2)
C9 0.045(4) 0.038(3) 0.037(3) -0.003(2) 0.021(3) -0.007(3)
C10 0.038(3) 0.056(3) 0.041(3) -0.007(3) 0.022(3) -0.007(3)
C11 0.030(3) 0.051(3) 0.038(3) -0.009(3) 0.012(2) 0.005(3)
C12 0.036(3) 0.035(3) 0.029(3) -0.007(2) 0.011(2) 0.000(2)
C13 0.055(5) 0.058(4) 0.062(5) 0.005(3) 0.010(4) 0.019(4)
C14 0.091(6) 0.036(3) 0.065(5) 0.005(3) 0.034(5) 0.014(4)
C15 0.039(3) 0.041(3) 0.039(3) 0.003(3) 0.009(3) 0.014(3)
C16 0.053(4) 0.046(3) 0.047(4) 0.006(3) 0.026(3) -0.006(3)
C17 0.065(5) 0.058(4) 0.043(4) 0.008(3) 0.021(3) 0.026(4)
C18 0.076(5) 0.034(3) 0.083(5) 0.002(3) 0.040(4) -0.002(3)
C19 0.047(4) 0.059(4) 0.039(3) 0.010(3) 0.012(3) 0.006(3)
C20 0.065(5) 0.033(3) 0.055(4) -0.003(3) 0.026(4) -0.003(3)
C21 0.052(4) 0.064(4) 0.064(5) -0.008(4) 0.030(4) -0.009(4)
C22 0.068(5) 0.045(4) 0.068(5) -0.012(3) 0.032(4) 0.000(3)
C23 0.086(6) 0.041(4) 0.080(6) -0.009(3) 0.043(5) -0.019(4)
N1 0.057(3) 0.035(3) 0.041(3) 0.004(2) 0.018(3) 0.013(2)
N2 0.034(3) 0.033(2) 0.030(2) 0.0044(18) 0.0118(19) 0.004(2)
N3 0.053(3) 0.039(3) 0.045(3) 0.001(2) 0.023(3) 0.011(2)
N4 0.039(3) 0.032(2) 0.031(2) 0.0030(18) 0.013(2) 0.001(2)
Pb1 0.02859(12) 0.03469(12) 0.03205(12) -0.00530(9) 0.01311(8) -0.00330(9)

loop_
_atom_type_symbol
_atom_type_description
_atom_type_scat_dispersion_real
_atom_type_scat_dispersion_imag
_atom_type_scat_source
C C 0.0033 0.0016 'International Tables Vol C Tables 4.2.6.8 and 6.1.1.4'
H H 0.0000 0.0000 'International Tables Vol C Tables 4.2.6.8 and 6.1.1.4'
N N 0.0061 0.0033 'International Tables Vol C Tables 4.2.6.8 and 6.1.1.4'
Pb Pb -3.3944 10.1111 'International Tables Vol C Tables 4.2.6.8 and 6.1.1.4'

loop_
_geom_angle_atom_site_label_1
_geom_angle_atom_site_label_2
_geom_angle_atom_site_label_3
_geom_angle
_geom_angle_site_symmetry_1
_geom_angle_site_symmetry_3
_geom_angle_publ_flag
C6 C1 C2 118.2(5) . . ?
C6 C1 Pb1 104.0(3) . . ?
C2 C1 Pb1 137.8(4) . . ?
N1 C2 C3 121.3(5) . . ?
N1 C2 C1 120.5(5) . . ?
C3 C2 C1 118.3(5) . . ?
C4 C3 C2 120.9(5) . . ?
C3 C4 C5 120.7(6) . . ?
C6 C5 C4 118.0(6) . . ?
C1 C6 C5 123.7(5) . . ?
C1 C6 N2 114.2(4) . . ?
C5 C6 N2 122.1(5) . . ?
C8 C7 C12 117.8(5) . . ?
C8 C7 Pb1 104.1(3) . . ?
C12 C7 Pb1 138.1(4) . . ?
C9 C8 C7 123.0(5) . . ?
C9 C8 N4 122.1(5) . . ?
C7 C8 N4 114.9(4) . . ?
C8 C9 C10 118.3(5) . . ?
C11 C10 C9 120.4(5) . . ?
C10 C11 C12 121.4(5) . . ?
N3 C12 C11 120.4(5) . . ?
N3 C12 C7 120.9(5) . . ?
C11 C12 C7 118.7(5) . . ?
C22 C21 C23 120.0(6) . . ?
C21 C22 C23 120.3(6) . 3_567 ?
C21 C23 C22 119.7(6) . 3_567 ?
C2 N1 C13 119.1(5) . . ?
C2 N1 C14 117.9(5) . . ?
C13 N1 C14 113.2(6) . . ?
C15 N2 C6 112.2(4) . . ?
C15 N2 C16 109.2(4) . . ?
C6 N2 C16 110.4(4) . . ?
C15 N2 Pb1 123.8(3) . . ?
C6 N2 Pb1 85.6(3) . . ?
C16 N2 Pb1 113.2(4) . . ?
C12 N3 C18 119.2(5) . . ?
C12 N3 C17 119.6(5) . . ?
C18 N3 C17 114.0(5) . . ?
C8 N4 C20 113.1(5) . . ?
C8 N4 C19 110.2(4) . . ?
C20 N4 C19 110.0(5) . . ?
C8 N4 Pb1 84.7(3) . . ?
C20 N4 Pb1 128.6(3) . . ?
C19 N4 Pb1 107.3(3) . . ?
C7 Pb1 C1 102.19(17) . . ?
C7 Pb1 N2 89.55(16) . . ?
C1 Pb1 N2 56.11(15) . . ?
C7 Pb1 N4 55.94(15) . . ?
C1 Pb1 N4 88.03(15) . . ?
N2 Pb1 N4 124.99(13) . . ?

loop_
_geom_bond_atom_site_label_1
_geom_bond_atom_site_label_2
_geom_bond_distance
_geom_bond_site_symmetry_2
_geom_bond_publ_flag
C1 C6 1.372(7) . ?
C1 C2 1.416(7) . ?
C1 Pb1 2.328(5) . ?
C2 N1 1.408(7) . ?
C2 C3 1.413(8) . ?
C3 C4 1.375(9) . ?
C4 C5 1.387(8) . ?
C5 C6 1.377(7) . ?
C6 N2 1.471(7) . ?
C7 C8 1.393(7) . ?
C7 C12 1.410(7) . ?
C7 Pb1 2.325(5) . ?
C8 C9 1.378(7) . ?
C8 N4 1.460(7) . ?
C9 C10 1.391(8) . ?
C10 C11 1.370(9) . ?
C11 C12 1.405(7) . ?
C12 N3 1.396(7) . ?
C13 N1 1.453(9) . ?
C14 N1 1.462(7) . ?
C15 N2 1.471(7) . ?
C16 N2 1.484(6) . ?
C17 N3 1.453(8) . ?
C18 N3 1.431(8) . ?
C19 N4 1.480(7) . ?
C20 N4 1.472(7) . ?
C21 C22 1.358(9) . ?
C21 C23 1.374(9) . ?
C22 C23 1.375(10) 3_567 ?
C23 C22 1.375(10) 3_567 ?
N2 Pb1 2.699(4) . ?
N4 Pb1 2.744(4) . ?
